data_2012622
loop_
_publ_author_name
'Albores, Pablo'
'Chaia, Zulema D.'
'Baraldo, Luis'
'Castellano, Ernesto E.'
'Piro, Oscar E.'

_publ_section_title
;A complex containing three different kinds of Ru---N bonds:
 ethoxydinitronitrosyl(<i>N</i>,<i>N</i>,<i>N</i>',<i>N</i>'-tetramethylethylenediamine-\k^2^<i>N</i>,<i>N</i>')ruthenium(II)
;
_journal_issue 4
_journal_name_full 'Acta Crystallographica Section C'
_journal_page_first m235
_journal_page_last m236
_journal_paper_doi 10.1107/S0108270102001701
_journal_volume 58
_journal_year 2002
_chemical_formula_iupac '[Ru (C6 H16 N2) (C2 H5 O) N O (N O2)2]'
_chemical_formula_moiety 'C8 H21 N5 O6 Ru'
_chemical_formula_sum 'C8 H21 N5 O6 Ru'
_chemical_formula_weight 384.37
_chemical_name_systematic
;
ethoxydinitronitrosyl(N,N,N',N'-tetramethylethylendiamine-
\k^2^N,N')ruthenium(II)
;
_space_group_IT_number 144
_symmetry_cell_setting trigonal
_symmetry_space_group_name_Hall 'P 31'
_symmetry_space_group_name_H-M 'P 31'
_atom_sites_solution_hydrogens geom
_atom_sites_solution_primary Patterson
_atom_sites_solution_secondary difmap
_audit_creation_method SHELXL97
_cell_angle_alpha 90
_cell_angle_beta 90
_cell_angle_gamma 120
_cell_formula_units_Z 3
_cell_length_a 7.930(2)
_cell_length_b 7.930(2)
_cell_length_c 20.210(9)
_cell_measurement_reflns_used 25
_cell_measurement_temperature 293(2)
_cell_measurement_theta_max 21.55
_cell_measurement_theta_min 10.1
_cell_volume 1100.6(6)
_computing_cell_refinement 'CAD-4 EXPRESS'
_computing_data_collection 'CAD-4 EXPRESS (Enraf-Nonius, 1994)'
_computing_data_reduction 'XCAD-4 (Harms, 1995)'
_computing_molecular_graphics 'ORTEP-3 for Windows (Farrugia, 1997)'
_computing_publication_material 'WinGX (Farrugia, 1999)'
_computing_structure_refinement 'SHELXL97 (Sheldrick, 1997)'
_computing_structure_solution 'SHELXS97 (Sheldrick, 1997)'
_diffrn_ambient_temperature 293(2)
_diffrn_measured_fraction_theta_full 0.999
_diffrn_measured_fraction_theta_max 0.999
_diffrn_measurement_device_type 'Enraf-Nonius CAD-4'
_diffrn_measurement_method 'non-profiled \w/2\q scans'
_diffrn_radiation_monochromator graphite
_diffrn_radiation_source 'fine-focus sealed tube'
_diffrn_radiation_type CuK\a
_diffrn_radiation_wavelength 1.5418
_diffrn_reflns_av_R_equivalents 0.045
_diffrn_reflns_av_sigmaI/netI 0.024
_diffrn_reflns_limit_h_max 9
_diffrn_reflns_limit_h_min 0
_diffrn_reflns_limit_k_max 0
_diffrn_reflns_limit_k_min -9
_diffrn_reflns_limit_l_max 24
_diffrn_reflns_limit_l_min 0
_diffrn_reflns_number 1593
_diffrn_reflns_theta_full 69.83
_diffrn_reflns_theta_max 69.83
_diffrn_reflns_theta_min 6.45
_diffrn_standards_decay_% 1
_diffrn_standards_interval_time 30
_diffrn_standards_number 1
_exptl_absorpt_coefficient_mu 8.974
_exptl_absorpt_correction_T_max 0.566
_exptl_absorpt_correction_T_min 0.439
_exptl_absorpt_correction_type \y-scan
_exptl_absorpt_process_details '(North et al., 1968)'
_exptl_crystal_colour 'dark orange'
_exptl_crystal_density_diffrn 1.740
_exptl_crystal_density_meas ?
_exptl_crystal_density_method 'not measured'
_exptl_crystal_description prism
_exptl_crystal_F_000 588
_exptl_crystal_size_max 0.08
_exptl_crystal_size_mid 0.06
_exptl_crystal_size_min 0.06
_refine_diff_density_max 0.87
_refine_diff_density_min -1.72
_refine_ls_abs_structure_details 'Flack (1983)'
_refine_ls_abs_structure_Flack 0.04(2)
_refine_ls_extinction_method none
_refine_ls_goodness_of_fit_ref 1.145
_refine_ls_hydrogen_treatment constr
_refine_ls_matrix_type full
_refine_ls_number_parameters 207
_refine_ls_number_reflns 1439
_refine_ls_number_restraints 1
_refine_ls_restrained_S_all 1.145
_refine_ls_R_factor_all 0.035
_refine_ls_R_factor_gt 0.035
_refine_ls_shift/su_max <0.001
_refine_ls_shift/su_mean 0.000
_refine_ls_structure_factor_coef Fsqd
_refine_ls_weighting_details 'calc w = 1/[\s^2^(Fo^2^)+(0.0392P)^2^+4.2825P] where P=(Fo^2^+2Fc^2^)/3'
_refine_ls_weighting_scheme calc
_refine_ls_wR_factor_gt 0.094
_refine_ls_wR_factor_ref 0.094
_reflns_number_gt 1431
_reflns_number_total 1439
_reflns_threshold_expression I>2\s(I)
_cod_data_source_file da1216.cif
_cod_data_source_block I
_cod_depositor_comments
;
The following automatic conversions were performed:

'_exptl_crystal_density_meas' value 'not measured' was changed to '?'
- the value is perceived as not measured.

Automatic conversion script
Id: cif_fix_values 3008 2015-01-20 13:52:24Z robertas 
;
_cod_database_code 2012622
_cod_database_fobs_code 2012622

loop_
_symmetry_equiv_pos_as_xyz
'x, y, z'
'-y, x-y, z+1/3'
'-x+y, -x, z+2/3'

loop_
_atom_site_label
_atom_site_fract_x
_atom_site_fract_y
_atom_site_fract_z
_atom_site_U_iso_or_equiv
_atom_site_adp_type
_atom_site_calc_flag
_atom_site_refinement_flags
_atom_site_occupancy
_atom_site_disorder_assembly
_atom_site_disorder_group
_atom_site_type_symbol
Ru 0.43700(8) 0.20021(8) 0.00000(5) 0.02372(18) Uani d . 1 . . Ru
N1 0.4983(13) 0.0822(14) -0.0608(4) 0.038(2) Uani d . 1 . . N
O1 0.5637(17) 0.0251(18) -0.1000(5) 0.071(3) Uani d . 1 . . O
N2 0.2107(12) -0.0682(13) 0.0478(4) 0.0286(18) Uani d . 1 . . N
C21 0.239(2) -0.0613(17) 0.1218(5) 0.048(3) Uani d . 1 . . C
H21A 0.2213 0.0407 0.1402 0.03(3) Uiso calc R 1 . . H
H21B 0.3676 -0.0363 0.1316 0.03(3) Uiso calc R 1 . . H
H21C 0.1448 -0.1838 0.1408 0.05(3) Uiso calc R 1 . . H
C22 0.2091(18) -0.2452(15) 0.0225(6) 0.044(3) Uani d . 1 . . C
H22A 0.1139 -0.3573 0.0464 0.3(2) Uiso calc R 1 . . H
H22B 0.3354 -0.2315 0.0286 0.05(4) Uiso calc R 1 . . H
H22C 0.1769 -0.2611 -0.0237 0.02(2) Uiso calc R 1 . . H
C3 0.0201(13) -0.0222(15) -0.0373(5) 0.036(2) Uani d . 1 . . C
H3A 0.0240 -0.1188 -0.0657 0.03(3) Uiso calc R 1 . . H
H3B -0.1016 -0.0244 -0.0455 0.02(2) Uiso calc R 1 . . H
N3 0.1868(12) 0.1751(13) -0.0540(4) 0.0307(19) Uani d . 1 . . N
C31 0.1358(17) 0.3233(17) -0.0339(6) 0.040(3) Uani d . 1 . . C
H31A 0.2507 0.4497 -0.0343 0.05(3) Uiso calc R 1 . . H
H31B 0.0817 0.2947 0.0099 0.06(4) Uiso calc R 1 . . H
H31C 0.0418 0.3218 -0.0642 0.05(4) Uiso calc R 1 . . H
C32 0.2190(18) 0.1934(19) -0.1263(5) 0.044(3) Uani d . 1 . . C
H32A 0.1044 0.1780 -0.1480 0.10(6) Uiso calc R 1 . . H
H32B 0.2460 0.0946 -0.1415 0.03(3) Uiso calc R 1 . . H
H32C 0.3274 0.3195 -0.1364 0.03(3) Uiso calc R 1 . . H
C4 0.0276(15) -0.0732(17) 0.0336(6) 0.039(2) Uani d . 1 . . C
H4A 0.0153 0.0185 0.0621 0.03(3) Uiso calc R 1 . . H
H4B -0.0806 -0.2023 0.0427 0.02(2) Uiso calc R 1 . . H
N4 0.6666(16) 0.2117(15) 0.0561(5) 0.041(2) Uani d . 1 . . N
O3 0.6836(14) 0.0656(16) 0.0570(5) 0.063(3) Uani d . 1 . . O
O4 0.7794(14) 0.3582(17) 0.0852(6) 0.067(3) Uani d . 1 . . O
N5 0.6303(14) 0.4645(14) -0.0460(5) 0.039(2) Uani d . 1 . . N
O5 0.7857(15) 0.4861(16) -0.0653(7) 0.073(3) Uani d . 1 . . O
O6 0.5938(13) 0.5947(12) -0.0521(5) 0.062(2) Uani d . 1 . . O
O2 0.3778(10) 0.3238(10) 0.0693(3) 0.0348(15) Uani d . 1 . . O
C5 0.4808(17) 0.5047(16) 0.1020(6) 0.046(3) Uani d . 1 . . C
H5A 0.5187 0.6104 0.0706 0.01(2) Uiso calc R 1 . . H
H5B 0.5975 0.5179 0.1224 0.04(3) Uiso calc R 1 . . H
C6 0.349(2) 0.5116(18) 0.1536(6) 0.050(3) Uani d . 1 . . C
H6A 0.3143 0.4077 0.1847 0.08(5) Uiso calc R 1 . . H
H6B 0.2338 0.4972 0.1329 0.27(19) Uiso calc R 1 . . H
H6C 0.4154 0.6342 0.1763 0.07(4) Uiso calc R 1 . . H

loop_
_atom_site_aniso_label
_atom_site_aniso_U_11
_atom_site_aniso_U_22
_atom_site_aniso_U_33
_atom_site_aniso_U_12
_atom_site_aniso_U_13
_atom_site_aniso_U_23
Ru 0.0176(3) 0.0227(3) 0.0271(3) 0.0073(2) 0.0013(2) -0.0003(3)
N1 0.031(4) 0.043(5) 0.040(5) 0.017(4) 0.002(4) -0.006(4)
O1 0.086(7) 0.101(8) 0.050(6) 0.066(7) 0.009(5) -0.022(5)
N2 0.020(4) 0.032(4) 0.036(5) 0.014(4) 0.002(3) 0.007(4)
C21 0.059(7) 0.041(6) 0.031(6) 0.014(5) 0.013(5) 0.011(5)
C22 0.057(7) 0.029(5) 0.047(6) 0.021(5) -0.002(5) -0.003(5)
C3 0.020(4) 0.032(5) 0.045(6) 0.005(4) -0.003(4) 0.003(4)
N3 0.022(4) 0.033(4) 0.030(4) 0.008(3) 0.003(3) 0.001(3)
C31 0.040(6) 0.039(6) 0.041(6) 0.020(5) -0.006(5) 0.000(5)
C32 0.049(6) 0.053(7) 0.033(6) 0.028(6) -0.006(5) 0.002(5)
C4 0.028(5) 0.033(5) 0.055(7) 0.013(4) 0.003(5) 0.006(5)
N4 0.042(5) 0.039(5) 0.045(5) 0.024(5) -0.008(4) -0.005(4)
O3 0.059(6) 0.080(7) 0.069(6) 0.047(6) -0.009(5) 0.003(5)
O4 0.040(5) 0.076(7) 0.084(8) 0.027(5) -0.022(5) -0.016(6)
N5 0.031(5) 0.038(5) 0.033(5) 0.007(4) -0.004(4) -0.001(4)
O5 0.036(5) 0.060(6) 0.109(9) 0.014(4) 0.026(6) 0.020(6)
O6 0.060(5) 0.035(4) 0.080(6) 0.015(4) 0.018(5) 0.022(4)
O2 0.036(4) 0.034(4) 0.032(4) 0.015(3) 0.003(3) -0.004(3)
C5 0.045(6) 0.035(6) 0.051(7) 0.013(5) -0.001(5) -0.019(5)
C6 0.070(8) 0.047(6) 0.041(6) 0.036(6) -0.002(5) -0.008(5)

loop_
_atom_type_symbol
_atom_type_description
_atom_type_scat_dispersion_real
_atom_type_scat_dispersion_imag
_atom_type_scat_source
C C 0.0181 0.0091 'International Tables Vol C Tables 4.2.6.8 and 6.1.1.4'
H H 0.0000 0.0000 'International Tables Vol C Tables 4.2.6.8 and 6.1.1.4'
N N 0.0311 0.0180 'International Tables Vol C Tables 4.2.6.8 and 6.1.1.4'
O O 0.0492 0.0322 'International Tables Vol C Tables 4.2.6.8 and 6.1.1.4'
Ru Ru 0.0552 3.2960 'International Tables Vol C Tables 4.2.6.8 and 6.1.1.4'

loop_
_geom_angle_atom_site_label_1
_geom_angle_atom_site_label_2
_geom_angle_atom_site_label_3
_geom_angle
_geom_angle_publ_flag
N1 Ru O2 176.8(4) yes
N1 Ru N5 87.9(4) yes
O2 Ru N5 93.3(4) yes
N1 Ru N4 86.3(4) yes
O2 Ru N4 90.7(4) yes
N5 Ru N4 90.6(4) yes
N1 Ru N3 94.7(4) yes
O2 Ru N3 88.2(3) yes
N5 Ru N3 92.7(3) yes
N4 Ru N3 176.6(4) yes
N1 Ru N2 95.8(4) yes
O2 Ru N2 83.3(3) yes
N5 Ru N2 174.0(4) yes
N4 Ru N2 94.3(4) yes
N3 Ru N2 82.4(3) yes
O1 N1 Ru 171.0(10) yes
C4 N2 C22 111.6(9) no
C4 N2 C21 108.8(9) no
C22 N2 C21 107.8(9) no
C4 N2 Ru 105.0(6) yes
C22 N2 Ru 112.3(7) no
C21 N2 Ru 111.4(7) no
N3 C3 C4 111.4(8) yes
C32 N3 C31 107.3(9) no
C32 N3 C3 110.2(9) no
C31 N3 C3 108.6(8) no
C32 N3 Ru 112.4(7) no
C31 N3 Ru 112.8(7) no
C3 N3 Ru 105.7(6) yes
N2 C4 C3 110.7(9) yes
O4 N4 O3 121.0(10) yes
O4 N4 Ru 120.8(8) yes
O3 N4 Ru 117.7(8) yes
O6 N5 O5 120.0(10) yes
O6 N5 Ru 122.0(8) yes
O5 N5 Ru 117.7(9) yes
C5 O2 Ru 134.7(7) yes
O2 C5 C6 107.7(9) no
H21A C21 H21B 109.5(12) no
H21A C21 H21C 109.5(13) no
H21B C21 H21C 109.5(12) no
H22A C22 H22B 109.5(12) no
H22A C22 H22C 109.5(12) no
H22B C22 H22C 109.5(13) no
H3A C3 H3B 108.0(10) no
H3A C3 C4 109.4(10) no
H3B C3 C4 109.4(10) no
N3 C3 H3A 109.4(10) no
N3 C3 H3B 109.3(10) no
H31A C31 H31B 109.5(12) no
H31A C31 H31C 109.5(12) no
H31B C31 H31C 109.5(12) no
H32A C32 H32B 109.5(12) no
H32A C32 H32C 109.5(12) no
H32B C32 H32C 109.5(12) no
N2 C4 H4A 109.5(10) no
N2 C4 H4B 109.5(10) no
C3 C4 H4A 109.5(10) no
C3 C4 H4B 109.5(11) no
H4A C4 H4B 108.1(11) no
O2 C5 H5A 110.2(11) no
O2 C5 H5B 110.2(10) no
H5A C5 H5B 108.5(12) no
H5A C5 C6 110.2(11) no
H5B C5 C6 110.2(12) no
C5 C6 H6A 109.5(12) no
C5 C6 H6B 109.5(11) no
C5 C6 H6C 109.5(12) no
H6A C6 H6B 109.5(13) no
H6A C6 H6C 109.5(12) no
H6B C6 H6C 109.5(13) no

loop_
_geom_bond_atom_site_label_1
_geom_bond_atom_site_label_2
_geom_bond_site_symmetry_2
_geom_bond_distance
_geom_bond_publ_flag
Ru N1 . 1.754(9) yes
Ru O2 . 1.898(7) yes
Ru N5 . 2.100(10) yes
Ru N4 . 2.110(10) yes
Ru N3 . 2.185(9) yes
Ru N2 . 2.205(9) yes
N1 O1 . 1.160(10) yes
N2 C4 . 1.460(10) yes
N2 C22 . 1.490(10) yes
N2 C21 . 1.510(10) yes
C3 N3 . 1.500(10) yes
C3 C4 . 1.50(2) yes
N3 C32 . 1.480(10) yes
N3 C31 . 1.48(2) yes
N4 O4 . 1.210(10) yes
N4 O3 . 1.230(10) yes
N5 O6 . 1.210(10) yes
N5 O5 . 1.220(10) yes
O2 C5 . 1.410(10) yes
C5 C6 . 1.50(2) yes
C21 H21A . 0.96 no
C21 H21B . 0.96 no
C21 H21C . 0.96 no
C22 H22A . 0.96 no
C22 H22B . 0.96 no
C22 H22C . 0.96 no
C3 H3A . 0.97 no
C3 H3B . 0.97 no
C31 H31A . 0.96 no
C31 H31B . 0.96 no
C31 H31C . 0.96 no
C32 H32A . 0.96 no
C32 H32B . 0.96 no
C32 H32C . 0.96 no
C4 H4A . 0.97 no
C4 H4B . 0.97 no
C5 H5A . 0.97 no
C5 H5B . 0.97 no
C6 H6A . 0.96 no
C6 H6B . 0.96 no
C6 H6C . 0.96 no
